data_7237654
loop_
_publ_author_name
'Liu, Yingle'
'Zhao, Gang'
'Tang, Yongxing'
'Zhang, Jichuan'
'Hu, Lu'
'Imler, Gregory H.'
'Parrish, Damon A.'
'Shreeve, Jean'ne M.'

_publ_section_title
;
 Multipurpose [1,2,4]triazolo[4,3-b][1,2,4,5] tetrazine-based energetic
 materials
;
_journal_issue 13
_journal_name_full 'Journal of Materials Chemistry A'
_journal_page_first 7875
_journal_paper_doi 10.1039/C9TA01717H
_journal_volume 7
_journal_year 2019
_chemical_formula_moiety 'C3 N11 O2, H4 N O'
_chemical_formula_sum 'C3 H4 N12 O3'
_chemical_formula_weight 256.18
_space_group_crystal_system monoclinic
_space_group_IT_number 4
_space_group_name_Hall 'P 2yb'
_space_group_name_H-M_alt 'P 1 21 1'
_atom_sites_solution_hydrogens mixed
_audit_creation_method SHELXL-2014/7
_audit_update_record
;
2018-12-12 deposited with the CCDC.	2019-03-08 downloaded from the CCDC.
;
_cell_angle_alpha 90
_cell_angle_beta 98.872(5)
_cell_angle_gamma 90
_cell_formula_units_Z 2
_cell_length_a 7.7496(12)
_cell_length_b 4.9302(8)
_cell_length_c 12.611(2)
_cell_measurement_reflns_used 1461
_cell_measurement_temperature 296(2)
_cell_measurement_theta_max 23.01
_cell_measurement_theta_min 3.27
_cell_volume 476.06(13)
_computing_cell_refinement 'Bruker APEX3 v2015.5-2 (Bruker, 2015)'
_computing_data_collection 'Bruker APEX3 v2015.5-2 (Bruker, 2015)'
_computing_data_reduction
;
Bruker SAINT v8.34A (Bruker, 2013), Bruker XPREP v2014/2 (Bruker, 2014)
;
_computing_molecular_graphics 'Bruker SHELXTL v2014/7 (Bruker, 2014)'
_computing_publication_material 'Bruker SHELXTL v2014/7 (Bruker, 2014)'
_computing_structure_refinement 'SHELXL-2014/7 (Sheldrick, 2014)'
_computing_structure_solution 'Bruker SHELXTL v2014/7 (Bruker, 2014)'
_diffrn_ambient_temperature 296(2)
_diffrn_measured_fraction_theta_full 0.984
_diffrn_measured_fraction_theta_max 0.962
_diffrn_measurement_device_type 'Bruker SMART APEX II CCD'
_diffrn_measurement_method '\w scans'
_diffrn_radiation_monochromator graphite
_diffrn_radiation_source 'fine focus sealed tube'
_diffrn_radiation_type MoK\a
_diffrn_radiation_wavelength 0.71073
_diffrn_reflns_av_R_equivalents 0.0275
_diffrn_reflns_av_unetI/netI 0.0439
_diffrn_reflns_Laue_measured_fraction_full 0.984
_diffrn_reflns_Laue_measured_fraction_max 0.962
_diffrn_reflns_limit_h_max 10
_diffrn_reflns_limit_h_min -8
_diffrn_reflns_limit_k_max 6
_diffrn_reflns_limit_k_min -6
_diffrn_reflns_limit_l_max 17
_diffrn_reflns_limit_l_min -17
_diffrn_reflns_number 5552
_diffrn_reflns_point_group_measured_fraction_full 0.991
_diffrn_reflns_point_group_measured_fraction_max 0.946
_diffrn_reflns_theta_full 25.242
_diffrn_reflns_theta_max 29.983
_diffrn_reflns_theta_min 2.900
_exptl_absorpt_coefficient_mu 0.155
_exptl_absorpt_correction_T_max 0.7460
_exptl_absorpt_correction_T_min 0.6819
_exptl_absorpt_correction_type multi-scan
_exptl_absorpt_process_details 'SADABS v2014/5 (Bruker, 2008)'
_exptl_crystal_colour 'clear orange'
_exptl_crystal_density_diffrn 1.787
_exptl_crystal_description needle
_exptl_crystal_F_000 260
_exptl_crystal_size_max 0.592
_exptl_crystal_size_mid 0.076
_exptl_crystal_size_min 0.030
_refine_diff_density_max 0.272
_refine_diff_density_min -0.175
_refine_diff_density_rms 0.041
_refine_ls_abs_structure_details
;
 Flack x determined using 663 quotients [(I+)-(I-)]/[(I+)+(I-)]
 (Parsons, Flack and Wagner, Acta Cryst. B69 (2013) 249-259).
;
_refine_ls_abs_structure_Flack 0.4(9)
_refine_ls_extinction_method none
_refine_ls_goodness_of_fit_ref 1.005
_refine_ls_hydrogen_treatment mixed
_refine_ls_matrix_type full
_refine_ls_number_parameters 167
_refine_ls_number_reflns 2604
_refine_ls_number_restraints 2
_refine_ls_restrained_S_all 1.005
_refine_ls_R_factor_all 0.0682
_refine_ls_R_factor_gt 0.0401
_refine_ls_shift/su_max 0.000
_refine_ls_shift/su_mean 0.000
_refine_ls_structure_factor_coef Fsqd
_refine_ls_weighting_details 'w=1/[\s^2^(Fo^2^)+(0.0447P)^2^] where P=(Fo^2^+2Fc^2^)/3'
_refine_ls_weighting_scheme calc
_refine_ls_wR_factor_gt 0.0788
_refine_ls_wR_factor_ref 0.0898
_reflns_Friedel_coverage 0.774
_reflns_Friedel_fraction_full 1.000
_reflns_Friedel_fraction_max 0.925
_reflns_number_gt 1866
_reflns_number_total 2604
_reflns_threshold_expression 'I > 2\s(I)'
_cod_data_source_file c9ta01717h2.cif
_cod_data_source_block shrv747
_cod_original_cell_volume 476.05(13)
_cod_original_sg_symbol_H-M 'P 21'
_cod_database_code 7237654
_shelx_shelxl_version_number 2014/7
_shelx_space_group_comment
;
The symmetry employed for this shelxl refinement is uniquely defined
by the following loop, which should always be used as a source of
symmetry information in preference to the above space-group names.
They are only intended as comments.
;
_shelx_estimated_absorpt_t_min 0.914
_shelx_estimated_absorpt_t_max 0.995

loop_
_space_group_symop_operation_xyz
'x, y, z'
'-x, y+1/2, -z'

loop_
_atom_site_label
_atom_site_type_symbol
_atom_site_fract_x
_atom_site_fract_y
_atom_site_fract_z
_atom_site_U_iso_or_equiv
_atom_site_adp_type
_atom_site_occupancy
_atom_site_site_symmetry_order
_atom_site_calc_flag
_atom_site_refinement_flags_posn
_atom_site_refinement_flags_adp
O1 O 0.5462(3) 1.0639(4) 0.44287(16) 0.0415(5) Uani 1 1 d . .
O2 O 0.7918(3) 0.8443(5) 0.48188(16) 0.0476(5) Uani 1 1 d . .
N3 N 0.6468(3) 0.8742(4) 0.42516(16) 0.0309(5) Uani 1 1 d . .
N4 N 0.5880(3) 0.7150(4) 0.34287(17) 0.0289(5) Uani 1 1 d . .
C5 C 0.6986(3) 0.5175(5) 0.3181(2) 0.0275(5) Uani 1 1 d . .
N6 N 0.8662(3) 0.4520(5) 0.35134(19) 0.0387(6) Uani 1 1 d . .
N7 N 0.9094(3) 0.2334(5) 0.2928(2) 0.0430(6) Uani 1 1 d . .
C8 C 0.7675(4) 0.1710(5) 0.2248(2) 0.0344(6) Uani 1 1 d . .
N9 N 0.7461(4) -0.0318(5) 0.1504(2) 0.0444(6) Uani 1 1 d . .
N10 N 0.5912(4) -0.0626(5) 0.09741(19) 0.0455(6) Uani 1 1 d . .
C11 C 0.4587(4) 0.1083(5) 0.1197(2) 0.0358(7) Uani 1 1 d . .
N12 N 0.2995(4) 0.0315(5) 0.0603(2) 0.0471(7) Uani 1 1 d . .
N13 N 0.1792(4) 0.1943(7) 0.0717(2) 0.0494(7) Uani 1 1 d . .
N14 N 0.0621(5) 0.3252(9) 0.0744(3) 0.0709(9) Uani 1 1 d . .
N15 N 0.4689(3) 0.3150(5) 0.18502(16) 0.0316(5) Uani 1 1 d . .
N16 N 0.6347(3) 0.3409(4) 0.23816(15) 0.0271(5) Uani 1 1 d . .
O17 O 0.2202(3) 0.7496(6) 0.28434(18) 0.0629(7) Uani 1 1 d D .
H17 H 0.325(2) 0.706(10) 0.297(4) 0.094 Uiso 1 1 d D U
N18 N 0.1783(3) 0.8356(5) 0.38232(18) 0.0412(6) Uani 1 1 d . .
H18A H 0.2741 0.8964 0.4235 0.062 Uiso 1 1 calc R U
H18B H 0.1343 0.6972 0.4148 0.062 Uiso 1 1 calc R U
H18C H 0.0996 0.9682 0.3713 0.062 Uiso 1 1 calc R U

loop_
_atom_site_aniso_label
_atom_site_aniso_U_11
_atom_site_aniso_U_22
_atom_site_aniso_U_33
_atom_site_aniso_U_23
_atom_site_aniso_U_13
_atom_site_aniso_U_12
O1 0.0539(13) 0.0297(10) 0.0438(11) -0.0058(8) 0.0162(10) 0.0027(10)
O2 0.0394(12) 0.0517(12) 0.0466(11) -0.0113(10) -0.0094(9) -0.0034(11)
N3 0.0337(13) 0.0282(13) 0.0320(11) -0.0001(9) 0.0088(10) -0.0049(10)
N4 0.0266(11) 0.0279(11) 0.0322(11) -0.0035(8) 0.0044(9) 0.0020(10)
C5 0.0252(13) 0.0276(13) 0.0302(13) 0.0026(10) 0.0056(10) 0.0002(10)
N6 0.0287(12) 0.0364(12) 0.0501(14) -0.0019(11) 0.0036(10) 0.0047(11)
N7 0.0304(13) 0.0419(14) 0.0568(15) -0.0012(12) 0.0070(11) 0.0101(11)
C8 0.0367(16) 0.0293(14) 0.0401(15) 0.0033(11) 0.0151(13) 0.0107(12)
N9 0.0562(18) 0.0369(13) 0.0433(14) -0.0016(11) 0.0177(12) 0.0077(12)
N10 0.0617(18) 0.0386(13) 0.0374(13) -0.0056(11) 0.0115(13) 0.0031(13)
C11 0.0466(18) 0.0335(15) 0.0270(13) 0.0038(11) 0.0052(12) -0.0041(12)
N12 0.0520(17) 0.0486(17) 0.0383(14) 0.0003(12) -0.0011(12) -0.0117(14)
N13 0.0475(17) 0.0640(18) 0.0339(14) 0.0045(13) -0.0022(13) -0.0196(17)
N14 0.0505(19) 0.094(2) 0.0647(19) 0.003(2) -0.0016(15) 0.000(2)
N15 0.0324(12) 0.0333(12) 0.0282(10) 0.0010(9) 0.0021(9) 0.0002(10)
N16 0.0261(11) 0.0277(10) 0.0279(10) 0.0000(9) 0.0057(8) 0.0027(9)
O17 0.0435(13) 0.095(2) 0.0510(13) -0.0132(13) 0.0113(11) 0.0100(14)
N18 0.0378(13) 0.0417(13) 0.0427(13) -0.0028(11) 0.0020(10) 0.0075(12)

loop_
_atom_type_symbol
_atom_type_description
_atom_type_scat_dispersion_real
_atom_type_scat_dispersion_imag
_atom_type_scat_source
C C 0.0033 0.0016 'International Tables Vol C Tables 4.2.6.8 and 6.1.1.4'
H H 0.0000 0.0000 'International Tables Vol C Tables 4.2.6.8 and 6.1.1.4'
N N 0.0061 0.0033 'International Tables Vol C Tables 4.2.6.8 and 6.1.1.4'
O O 0.0106 0.0060 'International Tables Vol C Tables 4.2.6.8 and 6.1.1.4'

loop_
_geom_angle_atom_site_label_1
_geom_angle_atom_site_label_2
_geom_angle_atom_site_label_3
_geom_angle
O2 N3 O1 121.0(2)
O2 N3 N4 123.4(2)
O1 N3 N4 115.5(2)
N3 N4 C5 116.7(2)
N6 C5 N4 135.4(2)
N6 C5 N16 107.5(2)
N4 C5 N16 117.0(2)
C5 N6 N7 108.9(2)
C8 N7 N6 106.5(2)
N7 C8 N16 110.3(2)
N7 C8 N9 128.1(3)
N16 C8 N9 121.6(3)
N10 N9 C8 116.5(3)
N9 N10 C11 118.8(2)
N15 C11 N10 128.8(3)
N15 C11 N12 120.9(3)
N10 C11 N12 110.3(2)
N13 N12 C11 112.1(2)
N14 N13 N12 173.2(4)
C11 N15 N16 110.2(2)
C8 N16 N15 123.9(2)
C8 N16 C5 106.8(2)
N15 N16 C5 129.1(2)
N18 O17 H17 105(3)
O17 N18 H18A 109.5
O17 N18 H18B 109.5
H18A N18 H18B 109.5
O17 N18 H18C 109.5
H18A N18 H18C 109.5
H18B N18 H18C 109.5

loop_
_geom_bond_atom_site_label_1
_geom_bond_atom_site_label_2
_geom_bond_distance
O1 N3 1.259(3)
O2 N3 1.244(3)
N3 N4 1.325(3)
N4 C5 1.365(3)
C5 N6 1.341(3)
C5 N16 1.366(3)
N6 N7 1.376(4)
N7 C8 1.322(4)
C8 N16 1.357(3)
C8 N9 1.364(4)
N9 N10 1.290(4)
N10 C11 1.390(4)
C11 N15 1.305(3)
C11 N12 1.393(4)
N12 N13 1.255(4)
N13 N14 1.118(5)
N15 N16 1.361(3)
O17 N18 1.391(3)
O17 H17 0.831(14)
N18 H18A 0.8900
N18 H18B 0.8900
N18 H18C 0.8900

loop_
_geom_hbond_atom_site_label_D
_geom_hbond_atom_site_label_H
_geom_hbond_atom_site_label_A
_geom_hbond_distance_DH
_geom_hbond_distance_HA
_geom_hbond_distance_DA
_geom_hbond_angle_DHA
_geom_hbond_site_symmetry_A
N18 H18A O1 0.89 2.24 3.051(3) 150.8 .
N18 H18A O1 0.89 2.60 3.124(3) 118.8 2_646
N18 H18A O2 0.89 2.60 3.026(3) 110.4 2_656
N18 H18B O2 0.89 2.20 2.955(3) 142.9 2_646
N18 H18B N6 0.89 2.43 3.047(4) 126.8 1_455
N18 H18C N7 0.89 2.10 2.956(3) 160.9 1_465
O17 H17 N4 0.831(14) 2.03(2) 2.837(3) 163(5) .
O17 H17 N15 0.831(14) 2.73(4) 3.259(3) 123(4) .

loop_
_geom_torsion_atom_site_label_1
_geom_torsion_atom_site_label_2
_geom_torsion_atom_site_label_3
_geom_torsion_atom_site_label_4
_geom_torsion
O2 N3 N4 C5 -3.1(3)
O1 N3 N4 C5 176.3(2)
N3 N4 C5 N6 -7.2(4)
N3 N4 C5 N16 175.6(2)
N4 C5 N6 N7 -177.5(3)
N16 C5 N6 N7 -0.1(3)
C5 N6 N7 C8 0.3(3)
N6 N7 C8 N16 -0.3(3)
N6 N7 C8 N9 -179.9(3)
N7 C8 N9 N10 175.9(3)
N16 C8 N9 N10 -3.6(4)
C8 N9 N10 C11 -0.4(4)
N9 N10 C11 N15 4.3(4)
N9 N10 C11 N12 -175.7(2)
N15 C11 N12 N13 5.4(4)
N10 C11 N12 N13 -174.6(2)
N10 C11 N15 N16 -3.5(4)
N12 C11 N15 N16 176.6(2)
N7 C8 N16 N15 -175.1(2)
N9 C8 N16 N15 4.5(4)
N7 C8 N16 C5 0.3(3)
N9 C8 N16 C5 179.9(2)
C11 N15 N16 C8 -0.9(3)
C11 N15 N16 C5 -175.3(2)
N6 C5 N16 C8 -0.1(3)
N4 C5 N16 C8 177.8(2)
N6 C5 N16 N15 175.0(2)
N4 C5 N16 N15 -7.1(4)
